data_4327239
loop_
_publ_author_name
'Ferdaus Hossain'
'Matthew A. Rigsby'
'Cole T. Duncan'
'Paul L. Milligan'
'Richard L. Lord'
'Mu-Hyun Baik'
'Franklin A. Schultz'

_publ_section_title
;
 Synthesis, Structure, and Properties of Low-Spin
 Manganese(III)-Poly(pyrazolyl)borate Complexes
;
_journal_name_full 'Inorganic Chemistry'
_journal_page_first 2596
_journal_page_last 2603
_journal_paper_doi 10.1021/ic062224+
_journal_volume 46
_journal_year 2007
_chemical_formula_moiety 'C24 H24 B2 Mn N16, F6 Sb'
_chemical_formula_sum 'C24 H24 B2 F6 Mn N16 Sb'
_chemical_formula_weight 848.90
_chemical_name_systematic
; 
 ? 
;
_space_group_IT_number 15
_symmetry_cell_setting monoclinic
_symmetry_space_group_name_Hall '-C 2yc'
_symmetry_space_group_name_H-M 'C 1 2/c 1'
_atom_sites_solution_hydrogens geom
_atom_sites_solution_primary direct
_atom_sites_solution_secondary difmap
_audit_creation_method SHELXL-97
_cell_angle_alpha 90.00
_cell_angle_beta 118.728(2)
_cell_angle_gamma 90.00
_cell_formula_units_Z 4
_cell_length_a 17.4593(16)
_cell_length_b 20.0737(18)
_cell_length_c 10.2596(9)
_cell_measurement_reflns_used 4492
_cell_measurement_temperature 130(2)
_cell_measurement_theta_max 28.8
_cell_measurement_theta_min 2.2
_cell_volume 3153.1(5)
_computing_cell_refinement 'SAINT (Bruker, 2003)'
_computing_data_collection 'SMART (Bruker, 2001)'
_computing_data_reduction 'SAINT (Bruker, 2003)'
_computing_molecular_graphics 'SHELXTL (Bruker, 2003), XTEL (loc. libr.)'
_computing_publication_material 'SHELXTL (Bruker, 2003)'
_computing_structure_refinement 'SHELXL-97 (Sheldrick, 1997)'
_computing_structure_solution 'SIR-92 (Altomare, 1993)'
_diffrn_ambient_temperature 130(2)
_diffrn_detector 'CCD area detector'
_diffrn_detector_area_resol_mean 44.52
_diffrn_detector_type 'Bruker SMART 6000'
_diffrn_measured_fraction_theta_full 0.994
_diffrn_measured_fraction_theta_max 0.994
_diffrn_measurement_details '0.30 degree frames measured for 2 seconds each'
_diffrn_measurement_device 'three-circle goniometer with fixed chi'
_diffrn_measurement_device_type 'Bruker Platform goniometer'
_diffrn_measurement_method \w-scans
_diffrn_radiation_monochromator graphite
_diffrn_radiation_source 'fine-focus sealed tube'
_diffrn_radiation_type MoK\a
_diffrn_radiation_wavelength 0.71073
_diffrn_reflns_av_R_equivalents 0.0398
_diffrn_reflns_av_sigmaI/netI 0.0318
_diffrn_reflns_limit_h_max 23
_diffrn_reflns_limit_h_min -23
_diffrn_reflns_limit_k_max 27
_diffrn_reflns_limit_k_min -26
_diffrn_reflns_limit_l_max 13
_diffrn_reflns_limit_l_min -13
_diffrn_reflns_number 17600
_diffrn_reflns_theta_full 29.06
_diffrn_reflns_theta_max 29.06
_diffrn_reflns_theta_min 1.67
_diffrn_standards_decay_% 0.0
_diffrn_standards_interval_time 256
_diffrn_standards_number 127
_exptl_absorpt_coefficient_mu 1.340
_exptl_absorpt_correction_T_max 0.7753
_exptl_absorpt_correction_T_min 0.7661
_exptl_absorpt_correction_type multi-scan
_exptl_absorpt_process_details 'SADABS, R. Blessing; 1995'
_exptl_crystal_colour yellow
_exptl_crystal_density_diffrn 1.788
_exptl_crystal_description block
_exptl_crystal_F_000 1680
_exptl_crystal_size_max 0.21
_exptl_crystal_size_mid 0.20
_exptl_crystal_size_min 0.20
_refine_diff_density_max 1.240
_refine_diff_density_min -0.906
_refine_diff_density_rms 0.091
_refine_ls_extinction_method none
_refine_ls_goodness_of_fit_ref 1.050
_refine_ls_hydrogen_treatment riding
_refine_ls_matrix_type full
_refine_ls_number_parameters 240
_refine_ls_number_reflns 4187
_refine_ls_number_restraints 0
_refine_ls_restrained_S_all 1.050
_refine_ls_R_factor_all 0.0426
_refine_ls_R_factor_gt 0.0350
_refine_ls_shift/su_max 0.001
_refine_ls_shift/su_mean 0.000
_refine_ls_structure_factor_coef Fsqd
_refine_ls_weighting_details 'calc w=1/[\s^2^(Fo^2^)+(0.0353P)^2^+8.4090P] where P=(Fo^2^+2Fc^2^)/3'
_refine_ls_weighting_scheme calc
_refine_ls_wR_factor_gt 0.0823
_refine_ls_wR_factor_ref 0.0878
_reflns_number_gt 3534
_reflns_number_total 4187
_reflns_threshold_expression >2sigma(I)
_cod_data_source_file ic0622242Bsi20061121_122147_3.cif
_cod_data_source_block 05311
_cod_database_code 4327239

loop_
_symmetry_equiv_pos_as_xyz
'x, y, z'
'-x, y, -z+1/2'
'x+1/2, y+1/2, z'
'-x+1/2, y+1/2, -z+1/2'
'-x, -y, -z'
'x, -y, z-1/2'
'-x+1/2, -y+1/2, -z'
'x+1/2, -y+1/2, z-1/2'

loop_
_atom_site_label
_atom_site_type_symbol
_atom_site_fract_x
_atom_site_fract_y
_atom_site_fract_z
_atom_site_U_iso_or_equiv
_atom_site_adp_type
_atom_site_occupancy
_atom_site_symmetry_multiplicity
_atom_site_calc_flag
_atom_site_refinement_flags
Sb1 Sb 0.5000 0.635368(12) 0.7500 0.03024(9) Uani 1 2 d S
F1 F 0.5728(2) 0.70056(15) 0.8795(3) 0.0998(10) Uani 1 1 d .
F2 F 0.56297(14) 0.63563(10) 0.6450(2) 0.0538(5) Uani 1 1 d .
F3 F 0.42694(17) 0.57065(13) 0.6232(2) 0.0728(8) Uani 1 1 d .
Mn1 Mn 0.7500 0.7500 0.5000 0.01484(10) Uani 1 2 d S
B1 B 0.79526(15) 0.60021(12) 0.5813(3) 0.0164(4) Uani 1 1 d .
N1 N 0.86790(11) 0.63569(8) 0.5607(2) 0.0157(3) Uani 1 1 d .
N2 N 0.85310(12) 0.70146(9) 0.5196(2) 0.0170(3) Uani 1 1 d .
C1 C 0.94458(14) 0.61684(11) 0.5708(2) 0.0194(4) Uani 1 1 d .
H1 H 0.9700 0.5738 0.5980 0.029(8) Uiso 1 1 calc R
C2 C 0.98025(14) 0.67092(12) 0.5348(3) 0.0221(4) Uani 1 1 d .
H2 H 1.0339 0.6724 0.5324 0.042(9) Uiso 1 1 calc R
C3 C 0.92086(14) 0.72237(11) 0.5032(2) 0.0200(4) Uani 1 1 d .
H3 H 0.9273 0.7660 0.4741 0.028(7) Uiso 1 1 calc R
N3 N 0.78576(12) 0.63925(8) 0.7036(2) 0.0162(3) Uani 1 1 d .
N4 N 0.76759(12) 0.70556(9) 0.6845(2) 0.0185(4) Uani 1 1 d .
C4 C 0.79627(15) 0.62015(12) 0.8368(2) 0.0211(4) Uani 1 1 d .
H4 H 0.8092 0.5763 0.8762 0.019(6) Uiso 1 1 calc R
C5 C 0.78510(17) 0.67510(12) 0.9069(3) 0.0272(5) Uani 1 1 d .
H5 H 0.7888 0.6768 1.0023 0.033(8) Uiso 1 1 calc R
C6 C 0.76726(16) 0.72737(12) 0.8077(3) 0.0246(5) Uani 1 1 d .
H6 H 0.7564 0.7721 0.8248 0.026(7) Uiso 1 1 calc R
N5 N 0.70804(11) 0.60930(9) 0.4343(2) 0.0164(3) Uani 1 1 d .
N6 N 0.67978(11) 0.67264(9) 0.3865(2) 0.0176(4) Uani 1 1 d .
C7 C 0.65301(14) 0.56537(12) 0.3328(2) 0.0199(4) Uani 1 1 d .
H7 H 0.6584 0.5182 0.3399 0.019(6) Uiso 1 1 calc R
C8 C 0.58764(14) 0.60041(12) 0.2171(3) 0.0224(4) Uani 1 1 d .
H8 H 0.5398 0.5827 0.1303 0.031(8) Uiso 1 1 calc R
C9 C 0.60663(14) 0.66696(12) 0.2545(3) 0.0218(4) Uani 1 1 d .
H9 H 0.5730 0.7033 0.1956 0.025(7) Uiso 1 1 calc R
N7 N 0.81162(12) 0.52800(9) 0.6229(2) 0.0180(4) Uani 1 1 d .
N8 N 0.89341(13) 0.50118(11) 0.6823(2) 0.0279(4) Uani 1 1 d .
C10 C 0.75612(15) 0.48446(11) 0.6369(3) 0.0226(5) Uani 1 1 d .
H10 H 0.6960 0.4920 0.6053 0.035(8) Uiso 1 1 calc R
C11 C 0.80196(17) 0.42824(11) 0.7042(3) 0.0251(5) Uani 1 1 d .
H11 H 0.7810 0.3890 0.7284 0.020(7) Uiso 1 1 calc R
C12 C 0.88648(18) 0.44123(13) 0.7296(3) 0.0317(6) Uani 1 1 d .
H12 H 0.9336 0.4107 0.7754 0.054(11) Uiso 1 1 calc R

loop_
_atom_site_aniso_label
_atom_site_aniso_U_11
_atom_site_aniso_U_22
_atom_site_aniso_U_33
_atom_site_aniso_U_23
_atom_site_aniso_U_13
_atom_site_aniso_U_12
Sb1 0.03168(14) 0.02478(13) 0.02480(13) 0.000 0.00600(10) 0.000
F1 0.100(2) 0.086(2) 0.105(2) -0.0723(18) 0.0427(18) -0.0500(17)
F2 0.0524(11) 0.0655(14) 0.0471(11) -0.0029(9) 0.0267(10) -0.0216(9)
F3 0.0944(17) 0.0840(16) 0.0426(11) -0.0270(11) 0.0349(12) -0.0674(14)
Mn1 0.0167(2) 0.0132(2) 0.0149(2) 0.00172(16) 0.00777(16) 0.00053(15)
B1 0.0165(10) 0.0165(11) 0.0156(10) 0.0000(8) 0.0074(8) -0.0009(8)
N1 0.0168(8) 0.0137(8) 0.0154(8) 0.0015(6) 0.0067(7) 0.0009(6)
N2 0.0189(8) 0.0130(8) 0.0195(8) 0.0018(7) 0.0095(7) -0.0001(6)
C1 0.0181(9) 0.0200(10) 0.0185(10) 0.0001(8) 0.0076(8) 0.0014(8)
C2 0.0184(9) 0.0246(11) 0.0229(10) -0.0001(9) 0.0097(8) -0.0012(8)
C3 0.0205(10) 0.0202(11) 0.0199(10) 0.0009(8) 0.0103(8) -0.0037(8)
N3 0.0185(8) 0.0134(8) 0.0174(8) 0.0029(6) 0.0091(7) -0.0008(6)
N4 0.0245(9) 0.0147(8) 0.0176(8) 0.0014(7) 0.0112(7) 0.0013(7)
C4 0.0252(10) 0.0200(11) 0.0195(10) 0.0037(8) 0.0119(9) -0.0002(8)
C5 0.0398(13) 0.0247(12) 0.0237(11) 0.0027(9) 0.0204(10) 0.0027(10)
C6 0.0347(12) 0.0205(11) 0.0235(11) 0.0024(9) 0.0180(10) 0.0046(9)
N5 0.0170(8) 0.0130(8) 0.0197(8) 0.0005(7) 0.0091(7) -0.0007(6)
N6 0.0178(8) 0.0157(8) 0.0173(8) 0.0017(7) 0.0069(7) 0.0007(6)
C7 0.0186(9) 0.0205(10) 0.0202(10) -0.0037(8) 0.0091(8) -0.0038(8)
C8 0.0195(10) 0.0249(12) 0.0200(10) -0.0013(9) 0.0073(8) -0.0026(8)
C9 0.0192(10) 0.0231(11) 0.0202(10) 0.0023(9) 0.0071(8) 0.0012(8)
N7 0.0184(8) 0.0148(9) 0.0207(9) 0.0012(7) 0.0092(7) 0.0001(6)
N8 0.0242(9) 0.0253(10) 0.0347(11) 0.0116(9) 0.0146(9) 0.0074(8)
C10 0.0259(11) 0.0175(10) 0.0237(11) 0.0005(9) 0.0114(9) -0.0043(8)
C11 0.0393(13) 0.0140(10) 0.0263(11) 0.0005(9) 0.0191(10) -0.0013(9)
C12 0.0371(13) 0.0247(12) 0.0396(14) 0.0164(11) 0.0235(12) 0.0138(10)

loop_
_atom_type_symbol
_atom_type_description
_atom_type_scat_dispersion_real
_atom_type_scat_dispersion_imag
_atom_type_scat_source
C C 0.0033 0.0016 'International Tables Vol C Tables 4.2.6.8 and 6.1.1.4'
H H 0.0000 0.0000 'International Tables Vol C Tables 4.2.6.8 and 6.1.1.4'
B B 0.0013 0.0007 'International Tables Vol C Tables 4.2.6.8 and 6.1.1.4'
N N 0.0061 0.0033 'International Tables Vol C Tables 4.2.6.8 and 6.1.1.4'
F F 0.0171 0.0103 'International Tables Vol C Tables 4.2.6.8 and 6.1.1.4'
Mn Mn 0.3368 0.7283 'International Tables Vol C Tables 4.2.6.8 and 6.1.1.4'
Sb Sb -0.5866 1.5461 'International Tables Vol C Tables 4.2.6.8 and 6.1.1.4'

loop_
_geom_angle_atom_site_label_1
_geom_angle_atom_site_label_2
_geom_angle_atom_site_label_3
_geom_angle
_geom_angle_site_symmetry_1
_geom_angle_site_symmetry_3
F3 Sb1 F3 90.61(18) . 2_656
F3 Sb1 F1 179.15(12) . .
F3 Sb1 F1 89.34(15) 2_656 .
F3 Sb1 F1 89.34(15) . 2_656
F3 Sb1 F1 179.15(12) 2_656 2_656
F1 Sb1 F1 90.7(2) . 2_656
F3 Sb1 F2 90.54(10) . 2_656
F3 Sb1 F2 89.69(9) 2_656 2_656
F1 Sb1 F2 88.61(12) . 2_656
F1 Sb1 F2 91.16(12) 2_656 2_656
F3 Sb1 F2 89.69(9) . .
F3 Sb1 F2 90.54(10) 2_656 .
F1 Sb1 F2 91.16(12) . .
F1 Sb1 F2 88.61(12) 2_656 .
F2 Sb1 F2 179.67(13) 2_656 .
N2 Mn1 N2 180.0 7_666 .
N2 Mn1 N6 92.91(7) 7_666 .
N2 Mn1 N6 87.09(7) . .
N2 Mn1 N6 87.09(7) 7_666 7_666
N2 Mn1 N6 92.91(7) . 7_666
N6 Mn1 N6 180.00(7) . 7_666
N2 Mn1 N4 92.00(8) 7_666 .
N2 Mn1 N4 88.00(8) . .
N6 Mn1 N4 88.65(8) . .
N6 Mn1 N4 91.35(8) 7_666 .
N2 Mn1 N4 88.00(8) 7_666 7_666
N2 Mn1 N4 92.00(8) . 7_666
N6 Mn1 N4 91.35(8) . 7_666
N6 Mn1 N4 88.65(8) 7_666 7_666
N4 Mn1 N4 180.000(1) . 7_666
N7 B1 N3 109.71(18) . .
N7 B1 N1 115.17(18) . .
N3 B1 N1 106.81(17) . .
N7 B1 N5 110.69(17) . .
N3 B1 N5 106.80(17) . .
N1 B1 N5 107.26(17) . .
C1 N1 N2 109.11(18) . .
C1 N1 B1 134.96(18) . .
N2 N1 B1 115.92(17) . .
C3 N2 N1 107.02(17) . .
C3 N2 Mn1 130.60(15) . .
N1 N2 Mn1 122.35(14) . .
N1 C1 C2 108.5(2) . .
N1 C1 H1 125.8 . .
C2 C1 H1 125.8 . .
C1 C2 C3 105.3(2) . .
C1 C2 H2 127.3 . .
C3 C2 H2 127.3 . .
N2 C3 C2 110.1(2) . .
N2 C3 H3 125.0 . .
C2 C3 H3 125.0 . .
C4 N3 N4 109.51(18) . .
C4 N3 B1 131.42(19) . .
N4 N3 B1 119.00(17) . .
C6 N4 N3 106.85(18) . .
C6 N4 Mn1 133.32(16) . .
N3 N4 Mn1 119.82(14) . .
N3 C4 C5 108.5(2) . .
N3 C4 H4 125.8 . .
C5 C4 H4 125.8 . .
C4 C5 C6 105.1(2) . .
C4 C5 H5 127.4 . .
C6 C5 H5 127.4 . .
N4 C6 C5 110.0(2) . .
N4 C6 H6 125.0 . .
C5 C6 H6 125.0 . .
C7 N5 N6 109.30(17) . .
C7 N5 B1 132.32(19) . .
N6 N5 B1 118.26(17) . .
C9 N6 N5 106.63(18) . .
C9 N6 Mn1 132.78(16) . .
N5 N6 Mn1 120.36(13) . .
N5 C7 C8 108.6(2) . .
N5 C7 H7 125.7 . .
C8 C7 H7 125.7 . .
C7 C8 C9 105.32(19) . .
C7 C8 H8 127.3 . .
C9 C8 H8 127.3 . .
N6 C9 C8 110.2(2) . .
N6 C9 H9 124.9 . .
C8 C9 H9 124.9 . .
C10 N7 N8 110.14(18) . .
C10 N7 B1 127.03(19) . .
N8 N7 B1 121.58(18) . .
C12 N8 N7 105.2(2) . .
N7 C10 C11 108.1(2) . .
N7 C10 H10 126.0 . .
C11 C10 H10 126.0 . .
C10 C11 C12 104.5(2) . .
C10 C11 H11 127.7 . .
C12 C11 H11 127.7 . .
N8 C12 C11 112.1(2) . .
N8 C12 H12 124.0 . .
C11 C12 H12 124.0 . .

loop_
_geom_bond_atom_site_label_1
_geom_bond_atom_site_label_2
_geom_bond_distance
_geom_bond_site_symmetry_2
Sb1 F3 1.8471(18) .
Sb1 F3 1.8471(18) 2_656
Sb1 F1 1.863(2) .
Sb1 F1 1.863(2) 2_656
Sb1 F2 1.873(2) 2_656
Sb1 F2 1.873(2) .
Mn1 N2 1.9701(18) 7_666
Mn1 N2 1.9701(18) .
Mn1 N6 1.9743(18) .
Mn1 N6 1.9743(18) 7_666
Mn1 N4 1.9784(18) .
Mn1 N4 1.9784(18) 7_666
B1 N7 1.499(3) .
B1 N3 1.554(3) .
B1 N1 1.555(3) .
B1 N5 1.555(3) .
N1 C1 1.346(3) .
N1 N2 1.372(2) .
N2 C3 1.340(3) .
C1 C2 1.387(3) .
C1 H1 0.9500 .
C2 C3 1.387(3) .
C2 H2 0.9500 .
C3 H3 0.9500 .
N3 C4 1.344(3) .
N3 N4 1.361(2) .
N4 C6 1.341(3) .
C4 C5 1.380(3) .
C4 H4 0.9500 .
C5 C6 1.388(3) .
C5 H5 0.9500 .
C6 H6 0.9500 .
N5 C7 1.350(3) .
N5 N6 1.367(3) .
N6 C9 1.347(3) .
C7 C8 1.380(3) .
C7 H7 0.9500 .
C8 C9 1.386(3) .
C8 H8 0.9500 .
C9 H9 0.9500 .
N7 C10 1.363(3) .
N7 N8 1.365(3) .
N8 C12 1.324(3) .
C10 C11 1.364(3) .
C10 H10 0.9500 .
C11 C12 1.394(4) .
C11 H11 0.9500 .
C12 H12 0.9500 .

loop_
_geom_torsion_atom_site_label_1
_geom_torsion_atom_site_label_2
_geom_torsion_atom_site_label_3
_geom_torsion_atom_site_label_4
_geom_torsion
_geom_torsion_site_symmetry_1
N7 B1 N1 C1 0.3(3) .
N3 B1 N1 C1 122.4(2) .
N5 B1 N1 C1 -123.4(2) .
N7 B1 N1 N2 178.70(17) .
N3 B1 N1 N2 -59.2(2) .
N5 B1 N1 N2 55.0(2) .
C1 N1 N2 C3 0.6(2) .
B1 N1 N2 C3 -178.13(18) .
C1 N1 N2 Mn1 -177.46(14) .
B1 N1 N2 Mn1 3.8(2) .
N2 Mn1 N2 C3 45(100) 7_666
N6 Mn1 N2 C3 135.5(2) .
N6 Mn1 N2 C3 -44.5(2) 7_666
N4 Mn1 N2 C3 -135.8(2) .
N4 Mn1 N2 C3 44.2(2) 7_666
N2 Mn1 N2 N1 -137(100) 7_666
N6 Mn1 N2 N1 -46.90(16) .
N6 Mn1 N2 N1 133.10(16) 7_666
N4 Mn1 N2 N1 41.85(16) .
N4 Mn1 N2 N1 -138.15(16) 7_666
N2 N1 C1 C2 -0.4(2) .
B1 N1 C1 C2 178.0(2) .
N1 C1 C2 C3 0.0(3) .
N1 N2 C3 C2 -0.6(2) .
Mn1 N2 C3 C2 177.25(16) .
C1 C2 C3 N2 0.4(3) .
N7 B1 N3 C4 5.8(3) .
N1 B1 N3 C4 -119.7(2) .
N5 B1 N3 C4 125.8(2) .
N7 B1 N3 N4 -177.79(17) .
N1 B1 N3 N4 56.7(2) .
N5 B1 N3 N4 -57.8(2) .
C4 N3 N4 C6 0.2(2) .
B1 N3 N4 C6 -176.97(19) .
C4 N3 N4 Mn1 179.14(15) .
B1 N3 N4 Mn1 2.0(2) .
N2 Mn1 N4 C6 -45.8(2) 7_666
N2 Mn1 N4 C6 134.2(2) .
N6 Mn1 N4 C6 -138.7(2) .
N6 Mn1 N4 C6 41.3(2) 7_666
N4 Mn1 N4 C6 130(100) 7_666
N2 Mn1 N4 N3 135.60(16) 7_666
N2 Mn1 N4 N3 -44.40(16) .
N6 Mn1 N4 N3 42.73(16) .
N6 Mn1 N4 N3 -137.27(16) 7_666
N4 Mn1 N4 N3 -49(100) 7_666
N4 N3 C4 C5 -0.2(3) .
B1 N3 C4 C5 176.5(2) .
N3 C4 C5 C6 0.2(3) .
N3 N4 C6 C5 -0.1(3) .
Mn1 N4 C6 C5 -178.82(17) .
C4 C5 C6 N4 0.0(3) .
N7 B1 N5 C7 -9.5(3) .
N3 B1 N5 C7 -128.9(2) .
N1 B1 N5 C7 116.9(2) .
N7 B1 N5 N6 174.97(18) .
N3 B1 N5 N6 55.6(2) .
N1 B1 N5 N6 -58.6(2) .
C7 N5 N6 C9 0.1(2) .
B1 N5 N6 C9 176.56(19) .
C7 N5 N6 Mn1 -175.07(15) .
B1 N5 N6 Mn1 1.4(2) .
N2 Mn1 N6 C9 49.8(2) 7_666
N2 Mn1 N6 C9 -130.2(2) .
N6 Mn1 N6 C9 -173(100) 7_666
N4 Mn1 N6 C9 141.7(2) .
N4 Mn1 N6 C9 -38.3(2) 7_666
N2 Mn1 N6 N5 -136.56(16) 7_666
N2 Mn1 N6 N5 43.44(16) .
N6 Mn1 N6 N5 1(100) 7_666
N4 Mn1 N6 N5 -44.63(16) .
N4 Mn1 N6 N5 135.37(16) 7_666
N6 N5 C7 C8 -0.2(3) .
B1 N5 C7 C8 -176.0(2) .
N5 C7 C8 C9 0.2(3) .
N5 N6 C9 C8 0.0(3) .
Mn1 N6 C9 C8 174.32(17) .
C7 C8 C9 N6 -0.1(3) .
N3 B1 N7 C10 64.6(3) .
N1 B1 N7 C10 -174.9(2) .
N5 B1 N7 C10 -53.0(3) .
N3 B1 N7 N8 -101.3(2) .
N1 B1 N7 N8 19.3(3) .
N5 B1 N7 N8 141.1(2) .
C10 N7 N8 C12 1.0(3) .
B1 N7 N8 C12 169.0(2) .
N8 N7 C10 C11 -0.9(3) .
B1 N7 C10 C11 -168.1(2) .
N7 C10 C11 C12 0.4(3) .
N7 N8 C12 C11 -0.7(3) .
C10 C11 C12 N8 0.2(3) .
